data_4502399
loop_
_publ_author_name
'Seaton, Colin C.'
'Chadwick, Keith'
'Sadiq, Ghazala'
'Guo, Kun'
'Davey, Roger J.'

_publ_section_title
;
 Designing Acid/Acid Co-Crystals through the Application of Hammett
 Substituent Constants
;
_journal_issue 2
_journal_name_full 'Crystal Growth &amp; Design'
_journal_page_first 726
_journal_paper_doi 10.1021/cg9011235
_journal_volume 10
_journal_year 2010
_chemical_formula_moiety 'C7 H6 N2 O4'
_chemical_formula_sum 'C7 H6 N2 O4'
_chemical_formula_weight 182.14
_chemical_name_systematic
; 
 4-amino3-nitrobenzoic acid 
;
_space_group_IT_number 14
_symmetry_cell_setting monoclinic
_symmetry_space_group_name_Hall '-P 2ybc'
_symmetry_space_group_name_H-M 'P 1 21/c 1'
_atom_sites_solution_hydrogens geom
_atom_sites_solution_primary direct
_atom_sites_solution_secondary difmap
_audit_creation_method SHELXL-97
_audit_update_record
;
2009-08-24 # Formatted by publCIF
;
_cell_angle_alpha 90.00
_cell_angle_beta 104.845(8)
_cell_angle_gamma 90.00
_cell_formula_units_Z 4
_cell_length_a 6.9476(6)
_cell_length_b 10.5032(7)
_cell_length_c 10.4856(8)
_cell_measurement_reflns_used 1374
_cell_measurement_temperature 100(2)
_cell_measurement_theta_max 28.5566
_cell_measurement_theta_min 2.7844
_cell_volume 739.62(10)
_computing_cell_refinement
;
CrysAlisPro, Oxford Diffraction Ltd.,
Version 1.171.33.31 (release 08-01-2009 CrysAlis171 .NET)
(compiled Jan  8 2009,16:24:04)
;
_computing_data_collection
;
CrysAlisPro, Oxford Diffraction Ltd.,
Version 1.171.33.31 (release 08-01-2009 CrysAlis171 .NET)
(compiled Jan  8 2009,16:24:04)
;
_computing_data_reduction
;
CrysAlisPro, Oxford Diffraction Ltd.,
Version 1.171.33.31 (release 08-01-2009 CrysAlis171 .NET)
(compiled Jan  8 2009,16:24:04)
;
_computing_molecular_graphics CrystalMaker
_computing_structure_refinement 'SHELXL-97 (Sheldrick, 1997)'
_computing_structure_solution 'SHELXS-97 (Sheldrick, 1990)'
_diffrn_ambient_temperature 100(2)
_diffrn_detector_area_resol_mean 8.3367
_diffrn_measured_fraction_theta_full 0.993
_diffrn_measured_fraction_theta_max 0.993
_diffrn_measurement_device_type Xcalibur
_diffrn_measurement_method '\w scans'
_diffrn_radiation_monochromator graphite
_diffrn_radiation_source 'fine-focus sealed tube'
_diffrn_radiation_type MoK\a
_diffrn_radiation_wavelength 0.71073
_diffrn_reflns_av_R_equivalents 0.0227
_diffrn_reflns_av_sigmaI/netI 0.0373
_diffrn_reflns_limit_h_max 8
_diffrn_reflns_limit_h_min -8
_diffrn_reflns_limit_k_max 6
_diffrn_reflns_limit_k_min -13
_diffrn_reflns_limit_l_max 6
_diffrn_reflns_limit_l_min -13
_diffrn_reflns_number 2437
_diffrn_reflns_theta_full 26.37
_diffrn_reflns_theta_max 26.37
_diffrn_reflns_theta_min 2.79
_exptl_absorpt_coefficient_mu 0.137
_exptl_absorpt_correction_type multi-scan
_exptl_absorpt_process_details
;
CrysAlis RED, Oxford Diffraction Ltd.,
Version 1.171.33.31 (release 08-01-2009 CrysAlis171 .NET)
(compiled Jan  8 2009,16:24:04)
Empirical absorption correction using spherical harmonics,
 implemented in SCALE3 ABSPACK scaling algorithm.
;
_exptl_crystal_colour brown
_exptl_crystal_density_diffrn 1.636
_exptl_crystal_density_method 'not measured'
_exptl_crystal_description Block
_exptl_crystal_F_000 376
_exptl_crystal_size_max 0.9
_exptl_crystal_size_mid 0.8
_exptl_crystal_size_min 0.7
_refine_diff_density_max 0.244
_refine_diff_density_min -0.321
_refine_diff_density_rms 0.079
_refine_ls_extinction_method none
_refine_ls_goodness_of_fit_ref 0.992
_refine_ls_hydrogen_treatment constr
_refine_ls_matrix_type full
_refine_ls_number_parameters 119
_refine_ls_number_reflns 1507
_refine_ls_number_restraints 0
_refine_ls_restrained_S_all 0.992
_refine_ls_R_factor_all 0.0517
_refine_ls_R_factor_gt 0.0384
_refine_ls_shift/su_max 0.004
_refine_ls_shift/su_mean 0.001
_refine_ls_structure_factor_coef Fsqd
_refine_ls_weighting_details 'calc w=1/[\s^2^(Fo^2^)+(0.0678P)^2^+0.0000P] where P=(Fo^2^+2Fc^2^)/3'
_refine_ls_weighting_scheme calc
_refine_ls_wR_factor_gt 0.1031
_refine_ls_wR_factor_ref 0.1072
_reflns_number_gt 1152
_reflns_number_total 1507
_reflns_threshold_expression >2sigma(I)
_cod_data_source_file cg9011235_si_005.cif
_cod_data_source_block 4a3nba
_cod_database_code 4502399

loop_
_symmetry_equiv_pos_as_xyz
'x, y, z'
'-x, y+1/2, -z+1/2'
'-x, -y, -z'
'x, -y-1/2, z-1/2'

loop_
_atom_site_label
_atom_site_type_symbol
_atom_site_fract_x
_atom_site_fract_y
_atom_site_fract_z
_atom_site_U_iso_or_equiv
_atom_site_adp_type
_atom_site_occupancy
_atom_site_symmetry_multiplicity
_atom_site_calc_flag
_atom_site_refinement_flags
O0AA O 0.04183(18) 0.89060(10) 0.13745(10) 0.0197(3) Uani 1 1 d .
H0AA H 0.0015 0.8963 0.0550 0.030 Uiso 1 1 calc R
O9 O 0.07427(18) 1.10208(11) 0.12060(10) 0.0199(3) Uani 1 1 d .
N17 N 0.4261(2) 1.23742(12) 0.58225(13) 0.0157(3) Uani 1 1 d .
O19 O 0.49779(19) 1.24623(11) 0.70348(11) 0.0207(3) Uani 1 1 d .
O18 O 0.44639(19) 1.32345(11) 0.50676(10) 0.0226(3) Uani 1 1 d .
N15 N 0.3706(2) 1.01768(13) 0.74458(13) 0.0165(3) Uani 1 1 d .
H15B H 0.4230 1.0868 0.7869 0.020 Uiso 1 1 calc R
H15A H 0.3578 0.9485 0.7890 0.020 Uiso 1 1 calc R
C4 C 0.1545(2) 0.89890(15) 0.41223(15) 0.0140(4) Uani 1 1 d .
H4 H 0.1000 0.8215 0.3716 0.017 Uiso 1 1 calc R
C8 C 0.1630(2) 1.00699(15) 0.33330(15) 0.0138(4) Uani 1 1 d .
C11 C 0.2463(2) 1.11723(15) 0.39309(15) 0.0135(4) Uani 1 1 d .
H11 H 0.2520 1.1904 0.3410 0.016 Uiso 1 1 calc R
C10 C 0.3101(2) 1.01773(15) 0.61225(15) 0.0134(4) Uani 1 1 d .
C7 C 0.2241(2) 0.90488(15) 0.54614(14) 0.0139(4) Uani 1 1 d .
H7 H 0.2148 0.8314 0.5970 0.017 Uiso 1 1 calc R
C6 C 0.0886(2) 1.00430(15) 0.18807(15) 0.0151(4) Uani 1 1 d .
C13 C 0.3227(2) 1.12279(15) 0.52977(14) 0.0136(4) Uani 1 1 d .

loop_
_atom_site_aniso_label
_atom_site_aniso_U_11
_atom_site_aniso_U_22
_atom_site_aniso_U_33
_atom_site_aniso_U_23
_atom_site_aniso_U_13
_atom_site_aniso_U_12
O0AA 0.0295(7) 0.0149(6) 0.0112(6) -0.0027(4) -0.0014(5) -0.0014(5)
O9 0.0287(7) 0.0151(6) 0.0133(6) 0.0005(5) 0.0005(5) -0.0013(5)
N17 0.0173(8) 0.0141(7) 0.0150(7) -0.0013(5) 0.0027(5) 0.0018(6)
O19 0.0244(7) 0.0207(7) 0.0139(6) -0.0032(4) -0.0007(5) -0.0008(5)
O18 0.0321(8) 0.0146(6) 0.0205(6) 0.0019(5) 0.0058(5) -0.0051(5)
N15 0.0224(8) 0.0137(7) 0.0118(7) 0.0009(5) 0.0016(5) 0.0003(6)
C4 0.0113(8) 0.0129(8) 0.0171(8) -0.0021(6) 0.0020(6) 0.0001(6)
C8 0.0114(8) 0.0169(9) 0.0121(7) -0.0011(6) 0.0013(6) 0.0016(6)
C11 0.0129(8) 0.0143(8) 0.0134(7) 0.0015(6) 0.0037(6) 0.0021(6)
C10 0.0098(7) 0.0155(8) 0.0141(8) 0.0009(6) 0.0017(6) 0.0041(6)
C7 0.0127(8) 0.0113(8) 0.0174(8) 0.0021(6) 0.0035(6) 0.0021(6)
C6 0.0127(8) 0.0158(9) 0.0160(8) -0.0023(6) 0.0021(6) 0.0001(7)
C13 0.0128(8) 0.0118(8) 0.0155(8) -0.0025(6) 0.0023(7) -0.0003(7)

loop_
_atom_type_symbol
_atom_type_description
_atom_type_scat_dispersion_real
_atom_type_scat_dispersion_imag
_atom_type_scat_source
C C 0.0033 0.0016 'International Tables Vol C Tables 4.2.6.8 and 6.1.1.4'
H H 0.0000 0.0000 'International Tables Vol C Tables 4.2.6.8 and 6.1.1.4'
N N 0.0061 0.0033 'International Tables Vol C Tables 4.2.6.8 and 6.1.1.4'
O O 0.0106 0.0060 'International Tables Vol C Tables 4.2.6.8 and 6.1.1.4'

loop_
_geom_angle_atom_site_label_1
_geom_angle_atom_site_label_2
_geom_angle_atom_site_label_3
_geom_angle
C6 O0AA H0AA 109.5
O18 N17 O19 121.30(13)
O18 N17 C13 119.76(12)
O19 N17 C13 118.92(13)
C10 N15 H15B 120.0
C10 N15 H15A 120.0
H15B N15 H15A 120.0
C7 C4 C8 120.54(14)
C7 C4 H4 119.7
C8 C4 H4 119.7
C11 C8 C4 119.06(14)
C11 C8 C6 118.83(14)
C4 C8 C6 122.10(14)
C8 C11 C13 120.61(15)
C8 C11 H11 119.7
C13 C11 H11 119.7
N15 C10 C13 125.35(14)
N15 C10 C7 118.91(14)
C13 C10 C7 115.73(13)
C4 C7 C10 122.19(14)
C4 C7 H7 118.9
C10 C7 H7 118.9
O9 C6 O0AA 123.27(14)
O9 C6 C8 121.96(14)
O0AA C6 C8 114.76(14)
C11 C13 C10 121.79(14)
C11 C13 N17 116.69(14)
C10 C13 N17 121.40(13)

loop_
_geom_bond_atom_site_label_1
_geom_bond_atom_site_label_2
_geom_bond_distance
O0AA C6 1.3134(19)
O0AA H0AA 0.8400
O9 C6 1.2366(19)
N17 O18 1.2330(17)
N17 O19 1.2442(16)
N17 C13 1.437(2)
N15 C10 1.3428(19)
N15 H15B 0.8800
N15 H15A 0.8800
C4 C7 1.364(2)
C4 C8 1.415(2)
C4 H4 0.9500
C8 C11 1.372(2)
C8 C6 1.478(2)
C11 C13 1.396(2)
C11 H11 0.9500
C10 C13 1.418(2)
C10 C7 1.425(2)
C7 H7 0.9500

loop_
_geom_hbond_atom_site_label_D
_geom_hbond_atom_site_label_H
_geom_hbond_atom_site_label_A
_geom_hbond_distance_DH
_geom_hbond_distance_HA
_geom_hbond_distance_DA
_geom_hbond_angle_DHA
_geom_hbond_site_symmetry_A
O0AA H0AA O9 0.84 1.78 2.6191(15) 175.8 3_575
N15 H15B O19 0.88 2.02 2.6316(18) 125.9 .
N15 H15B O18 0.88 2.46 3.1429(17) 135.2 4_586
N15 H15A O19 0.88 2.34 3.0010(18) 131.8 2_646
N15 H15A O18 0.88 2.58 3.2982(17) 139.1 2_646

loop_
_geom_torsion_atom_site_label_1
_geom_torsion_atom_site_label_2
_geom_torsion_atom_site_label_3
_geom_torsion_atom_site_label_4
_geom_torsion
C7 C4 C8 C11 1.5(2)
C7 C4 C8 C6 -179.81(15)
C4 C8 C11 C13 0.3(2)
C6 C8 C11 C13 -178.45(14)
C8 C4 C7 C10 -1.0(2)
N15 C10 C7 C4 178.23(15)
C13 C10 C7 C4 -1.2(2)
C11 C8 C6 O9 -10.0(3)
C4 C8 C6 O9 171.26(16)
C11 C8 C6 O0AA 169.30(15)
C4 C8 C6 O0AA -9.4(2)
C8 C11 C13 C10 -2.7(2)
C8 C11 C13 N17 173.49(15)
N15 C10 C13 C11 -176.40(15)
C7 C10 C13 C11 3.0(2)
N15 C10 C13 N17 7.6(3)
C7 C10 C13 N17 -172.92(14)
O18 N17 C13 C11 -1.3(2)
O19 N17 C13 C11 -179.53(14)
O18 N17 C13 C10 174.87(15)
O19 N17 C13 C10 -3.4(2)

loop_
_cod_related_entry_id
_cod_related_entry_database
_cod_related_entry_code
1 ChemSpider 66728
